data_4107003
loop_
_publ_author_name
'Koki Ikemoto'
'Yasuhide Inokuma'
'Makoto Fujita'

_publ_contact_author 'Makoto Fujita'
_publ_contact_author_email mfujita@appchem.t.u-tokyo.ac.jp
_publ_section_title
;
 Diels-Alder via Molecular Recognition in a Crystalline Molecular Flask
;
_journal_name_full 'Journal of the American Chemical Society'
_journal_page_first 16806
_journal_page_last 16808
_journal_paper_doi 10.1021/ja2079064
_journal_volume 133
_journal_year 2011
_chemical_formula_sum 'C64 H47 I6 N13 O3 Zn3'
_chemical_formula_weight 2003.66
_chemical_name_systematic
; 
 ? 
;
_space_group_IT_number 61
_symmetry_cell_setting orthorhombic
_symmetry_space_group_name_Hall '-P 2ac 2ab'
_symmetry_space_group_name_H-M 'P b c a'
_atom_sites_solution_hydrogens geom
_atom_sites_solution_primary direct
_atom_sites_solution_secondary difmap
_audit_creation_method SHELXL-97
_cell_angle_alpha 90.00
_cell_angle_beta 90.00
_cell_angle_gamma 90.00
_cell_formula_units_Z 8
_cell_length_a 27.249(6)
_cell_length_b 13.798(3)
_cell_length_c 44.834(10)
_cell_measurement_reflns_used 8536
_cell_measurement_temperature 90(2)
_cell_measurement_theta_max 22.70
_cell_measurement_theta_min 2.29
_cell_volume 16857(6)
_computing_cell_refinement 'Bruker SMART'
_computing_data_collection 'Bruker SMART'
_computing_data_reduction 'Bruker SAINT'
_computing_molecular_graphics 'Bruker SHELXTL'
_computing_publication_material 'Bruker SHELXTL'
_computing_structure_refinement 'SHELXL-97 (Sheldrick, 1997)'
_computing_structure_solution 'SHELXS-97 (Sheldrick, 1990)'
_diffrn_ambient_temperature 90(2)
_diffrn_measured_fraction_theta_full 1.000
_diffrn_measured_fraction_theta_max 1.000
_diffrn_measurement_device_type 'CCD area detector'
_diffrn_measurement_method 'phi and omega scans'
_diffrn_radiation_monochromator graphite
_diffrn_radiation_source 'fine-focus sealed tube'
_diffrn_radiation_type MoK\a
_diffrn_radiation_wavelength 0.71073
_diffrn_reflns_av_R_equivalents 0.0761
_diffrn_reflns_av_sigmaI/netI 0.0445
_diffrn_reflns_limit_h_max 32
_diffrn_reflns_limit_h_min -32
_diffrn_reflns_limit_k_max 16
_diffrn_reflns_limit_k_min -16
_diffrn_reflns_limit_l_max 52
_diffrn_reflns_limit_l_min -52
_diffrn_reflns_number 147173
_diffrn_reflns_theta_full 24.71
_diffrn_reflns_theta_max 24.71
_diffrn_reflns_theta_min 1.49
_exptl_absorpt_coefficient_mu 3.089
_exptl_absorpt_correction_T_max 0.8864
_exptl_absorpt_correction_T_min 0.6218
_exptl_absorpt_correction_type empirical
_exptl_absorpt_process_details SADABS
_exptl_crystal_colour yellow
_exptl_crystal_density_diffrn 1.579
_exptl_crystal_description prism
_exptl_crystal_F_000 7632
_exptl_crystal_size_max 0.17
_exptl_crystal_size_mid 0.04
_exptl_crystal_size_min 0.04
_platon_squeeze_details
;
;
_refine_diff_density_max 2.356
_refine_diff_density_min -2.504
_refine_diff_density_rms 0.189
_refine_ls_extinction_method none
_refine_ls_goodness_of_fit_ref 1.276
_refine_ls_hydrogen_treatment constr
_refine_ls_matrix_type full
_refine_ls_number_parameters 1002
_refine_ls_number_reflns 14366
_refine_ls_number_restraints 848
_refine_ls_restrained_S_all 1.260
_refine_ls_R_factor_all 0.1300
_refine_ls_R_factor_gt 0.0986
_refine_ls_shift/su_max 0.000
_refine_ls_shift/su_mean 0.000
_refine_ls_structure_factor_coef Fsqd
_refine_ls_weighting_details 'calc w=1/[\s^2^(Fo^2^)+(0.2000P)^2^+0.0000P] where P=(Fo^2^+2Fc^2^)/3'
_refine_ls_weighting_scheme calc
_refine_ls_wR_factor_gt 0.3159
_refine_ls_wR_factor_ref 0.3358
_reflns_number_gt 9863
_reflns_number_total 14366
_reflns_threshold_expression >2sigma(I)
_cod_data_source_file ja2079064_si_004.cif
_cod_data_source_block pbca
_cod_original_cell_volume 16857(7)
_cod_database_code 4107003

loop_
_symmetry_equiv_pos_as_xyz
'x, y, z'
'-x+1/2, -y, z+1/2'
'-x, y+1/2, -z+1/2'
'x+1/2, -y+1/2, -z'
'-x, -y, -z'
'x-1/2, y, -z-1/2'
'x, -y-1/2, z-1/2'
'-x-1/2, y-1/2, z'

loop_
_atom_site_label
_atom_site_type_symbol
_atom_site_fract_x
_atom_site_fract_y
_atom_site_fract_z
_atom_site_U_iso_or_equiv
_atom_site_adp_type
_atom_site_occupancy
_atom_site_symmetry_multiplicity
_atom_site_calc_flag
_atom_site_refinement_flags
_atom_site_disorder_assembly
_atom_site_disorder_group
C1X C 0.2540(7) 3.7261(11) 0.1746(5) 0.082(8) Uani 0.585(15) 1 d PDU A 1
C2X C 0.2066(9) 3.7347(12) 0.1847(6) 0.106(10) Uani 0.585(15) 1 d PDU A 1
H2XA H 0.2012 3.7534 0.2048 0.128 Uiso 0.585(15) 1 calc PR A 1
C3X C 0.1665(9) 3.7172(15) 0.1668(7) 0.137(12) Uani 0.585(15) 1 d PDU A 1
C4X C 0.1755(10) 3.687(3) 0.1373(7) 0.121(12) Uani 0.585(15) 1 d PDU A 1
H4XA H 0.1487 3.6698 0.1248 0.145 Uiso 0.585(15) 1 calc PR A 1
C5X C 0.2231(11) 3.682(2) 0.1264(6) 0.131(12) Uani 0.585(15) 1 d PDU A 1
H5XA H 0.2286 3.6650 0.1061 0.157 Uiso 0.585(15) 1 calc PR A 1
C6X C 0.2643(8) 3.702(2) 0.1455(6) 0.101(9) Uani 0.585(15) 1 d PDU A 1
C7X C 0.3146(8) 3.694(2) 0.1367(5) 0.097(9) Uani 0.585(15) 1 d PDU A 1
C8X C 0.3286(9) 3.6663(18) 0.1079(5) 0.085(8) Uani 0.585(15) 1 d PDU A 1
H8XA H 0.3037 3.6537 0.0936 0.102 Uiso 0.585(15) 1 calc PR A 1
C9X C 0.3773(10) 3.6564(18) 0.0993(5) 0.079(8) Uani 0.585(15) 1 d PDU A 1
H9XA H 0.3848 3.6379 0.0794 0.095 Uiso 0.585(15) 1 calc PR A 1
C10X C 0.4151(9) 3.6735(16) 0.1194(6) 0.086(8) Uani 0.585(15) 1 d PDU A 1
H10B H 0.4486 3.6676 0.1137 0.103 Uiso 0.585(15) 1 calc PR A 1
C11X C 0.4019(9) 3.700(2) 0.1489(6) 0.108(10) Uani 0.585(15) 1 d PDU A 1
H11B H 0.4271 3.7126 0.1630 0.129 Uiso 0.585(15) 1 calc PR A 1
C12X C 0.3526(8) 3.708(2) 0.1580(5) 0.085(8) Uani 0.585(15) 1 d PDU A 1
C13X C 0.3374(9) 3.734(2) 0.1882(4) 0.088(8) Uani 0.585(15) 1 d PDU A 1
C14X C 0.3745(9) 3.748(3) 0.2103(6) 0.117(11) Uani 0.585(15) 1 d PDU A 1
H14B H 0.4077 3.7325 0.2059 0.140 Uiso 0.585(15) 1 calc PR A 1
C15X C 0.3619(11) 3.784(3) 0.2380(6) 0.117(11) Uani 0.585(15) 1 d PDU A 1
H15B H 0.3865 3.7997 0.2523 0.141 Uiso 0.585(15) 1 calc PR A 1
C16X C 0.3120(11) 3.796(2) 0.2447(5) 0.099(9) Uani 0.585(15) 1 d PDU A 1
H16A H 0.3038 3.8226 0.2637 0.119 Uiso 0.585(15) 1 calc PR A 1
C17X C 0.2744(9) 3.7737(15) 0.2258(5) 0.082(8) Uani 0.585(15) 1 d PDU A 1
H17A H 0.2411 3.7764 0.2318 0.098 Uiso 0.585(15) 1 calc PR A 1
C18X C 0.2889(9) 3.745(2) 0.1952(5) 0.095(8) Uani 0.585(15) 1 d PDU A 1
C19X C 0.1170(9) 3.723(3) 0.1791(9) 0.179(14) Uani 0.585(15) 1 d PDU A 1
H19B H 0.1170 3.7429 0.1994 0.215 Uiso 0.585(15) 1 calc PR A 1
C20X C 0.0733(10) 3.708(3) 0.1692(11) 0.191(15) Uani 0.585(15) 1 d PDU A 1
H20B H 0.0700 3.6803 0.1499 0.229 Uiso 0.585(15) 1 calc PR A 1
C21X C 0.0277(12) 3.730(3) 0.1860(11) 0.194(16) Uani 0.585(15) 1 d PDU A 1
H21A H 0.0285 3.7599 0.2051 0.233 Uiso 0.585(15) 1 calc PR A 1
C22X C -0.0145(13) 3.706(4) 0.1727(14) 0.199(18) Uani 0.585(15) 1 d PDU A 1
H22B H -0.0141 3.6766 0.1535 0.238 Uiso 0.585(15) 1 calc PR A 1
H22C H -0.0449 3.7188 0.1823 0.238 Uiso 0.585(15) 1 calc PR A 1
C1Y C 0.2481(12) 3.7246(18) 0.1812(7) 0.134(15) Uani 0.415(15) 1 d PDU A 2
C2Y C 0.2069(15) 3.735(2) 0.2007(8) 0.178(19) Uani 0.415(15) 1 d PDU A 2
H2YA H 0.2128 3.7514 0.2209 0.214 Uiso 0.415(15) 1 calc PR A 2
C3Y C 0.1591(14) 3.721(2) 0.1916(10) 0.204(18) Uani 0.415(15) 1 d PDU A 2
C4Y C 0.1512(13) 3.691(4) 0.1610(10) 0.173(19) Uani 0.415(15) 1 d PDU A 2
H4YA H 0.1193 3.6740 0.1541 0.207 Uiso 0.415(15) 1 calc PR A 2
C5Y C 0.1910(14) 3.686(4) 0.1420(8) 0.110(15) Uani 0.415(15) 1 d PDU A 2
H5YA H 0.1853 3.6699 0.1217 0.132 Uiso 0.415(15) 1 calc PR A 2
C6Y C 0.2382(11) 3.704(3) 0.1508(7) 0.094(11) Uani 0.415(15) 1 d PDU A 2
C7Y C 0.2756(12) 3.687(3) 0.1300(6) 0.095(11) Uani 0.415(15) 1 d PDU A 2
C8Y C 0.2638(13) 3.669(3) 0.0997(7) 0.096(12) Uani 0.415(15) 1 d PDU A 2
H8YA H 0.2308 3.6708 0.0929 0.115 Uiso 0.415(15) 1 calc PR A 2
C9Y C 0.3031(17) 3.649(4) 0.0802(7) 0.134(15) Uani 0.415(15) 1 d PDU A 2
H9YA H 0.2964 3.6277 0.0605 0.160 Uiso 0.415(15) 1 calc PR A 2
C10Y C 0.3515(16) 3.660(4) 0.0894(9) 0.140(17) Uani 0.415(15) 1 d PDU A 2
H10C H 0.3773 3.6520 0.0754 0.168 Uiso 0.415(15) 1 calc PR A 2
C11Y C 0.3627(12) 3.683(4) 0.1189(10) 0.153(17) Uani 0.415(15) 1 d PDU A 2
H11C H 0.3958 3.6880 0.1254 0.183 Uiso 0.415(15) 1 calc PR A 2
C12Y C 0.3241(13) 3.699(4) 0.1386(7) 0.150(16) Uani 0.415(15) 1 d PDU A 2
C13Y C 0.3346(13) 3.725(4) 0.1683(8) 0.184(17) Uani 0.415(15) 1 d PDU A 2
C14Y C 0.3844(14) 3.738(4) 0.1751(12) 0.21(2) Uani 0.415(15) 1 d PDU A 2
H14C H 0.4088 3.7323 0.1601 0.252 Uiso 0.415(15) 1 calc PR A 2
C15Y C 0.3975(17) 3.761(5) 0.2049(14) 0.22(2) Uani 0.415(15) 1 d PDU A 2
H15C H 0.4309 3.7686 0.2103 0.258 Uiso 0.415(15) 1 calc PR A 2
C16Y C 0.360(2) 3.772(5) 0.2260(11) 0.19(2) Uani 0.415(15) 1 d PDU A 2
H16B H 0.3691 3.7840 0.2461 0.231 Uiso 0.415(15) 1 calc PR A 2
C17Y C 0.311(2) 3.764(4) 0.2185(8) 0.152(18) Uani 0.415(15) 1 d PDU A 2
H17B H 0.2861 3.7756 0.2331 0.183 Uiso 0.415(15) 1 calc PR A 2
C18Y C 0.2981(13) 3.740(4) 0.1884(8) 0.145(16) Uani 0.415(15) 1 d PDU A 2
C19Y C 0.1141(17) 3.732(4) 0.2091(12) 0.23(2) Uani 0.415(15) 1 d PDU A 2
H19C H 0.0866 3.7261 0.1962 0.277 Uiso 0.415(15) 1 calc PR A 2
C20Y C 0.099(2) 3.747(4) 0.2353(12) 0.23(2) Uani 0.415(15) 1 d PDU A 2
H20C H 0.1254 3.7623 0.2481 0.279 Uiso 0.415(15) 1 calc PR A 2
C21Y C 0.054(2) 3.747(5) 0.2514(13) 0.22(2) Uani 0.415(15) 1 d PDU A 2
H21B H 0.0566 3.7604 0.2722 0.269 Uiso 0.415(15) 1 calc PR A 2
C22Y C 0.010(2) 3.731(5) 0.241(2) 0.22(3) Uani 0.415(15) 1 d PDU A 2
H22D H 0.0052 3.7178 0.2200 0.262 Uiso 0.415(15) 1 calc PR A 2
H22E H -0.0181 3.7334 0.2535 0.262 Uiso 0.415(15) 1 calc PR A 2
C1A C -0.0166(10) 3.4819(13) 0.2921(6) 0.137(8) Uani 1 1 d DU . .
H1AA H -0.0147 3.4809 0.3133 0.164 Uiso 1 1 calc R . .
C2A C 0.0224(10) 3.4779(12) 0.2725(6) 0.136(7) Uani 1 1 d DU . .
C3A C -0.0601(11) 3.4880(14) 0.2747(6) 0.134(8) Uani 1 1 d DU . .
C4A C 0.0047(10) 3.4921(19) 0.2410(5) 0.135(8) Uani 1 1 d DU . .
C5A C -0.0789(11) 3.482(2) 0.2181(6) 0.154(10) Uani 1 1 d DU . .
H5AA H -0.0609 3.4856 0.1992 0.231 Uiso 1 1 calc R . .
H5AB H -0.1032 3.5345 0.2189 0.231 Uiso 1 1 calc R . .
H5AC H -0.0957 3.4195 0.2195 0.231 Uiso 1 1 calc R . .
C6A C 0.0861(10) 3.466(2) 0.3083(7) 0.151(10) Uani 1 1 d DU . .
H6AA H 0.1219 3.4603 0.3092 0.227 Uiso 1 1 calc R . .
H6AB H 0.0710 3.4109 0.3185 0.227 Uiso 1 1 calc R . .
H6AC H 0.0759 3.5264 0.3182 0.227 Uiso 1 1 calc R . .
N1A N -0.0464(8) 3.4918(16) 0.2417(5) 0.133(6) Uani 1 1 d DU . .
O1A O -0.0993(6) 3.4910(13) 0.2822(4) 0.145(6) Uani 1 1 d DU . .
O2A O 0.0313(9) 3.4797(19) 0.2214(5) 0.204(9) Uani 1 1 d DU . .
O3A O 0.0702(7) 3.4678(13) 0.2771(5) 0.144(6) Uani 1 1 d DU . .
Zn1 Zn -0.02770(5) 0.37979(11) 0.08698(4) 0.0525(4) Uani 1 1 d . . .
Zn2 Zn 0.45626(6) 0.35246(12) 0.08557(4) 0.0544(4) Uani 1 1 d . . .
Zn3 Zn 0.25603(6) 0.32052(10) -0.18039(3) 0.0466(4) Uani 1 1 d . . .
I1 I -0.00646(4) 0.29932(7) 0.03699(3) 0.0730(4) Uani 1 1 d . . .
I2 I -0.07780(5) 0.29738(10) 0.12680(4) 0.1104(6) Uani 1 1 d . . .
I3 I 0.52350(4) 0.44071(12) 0.11397(3) 0.0945(5) Uani 1 1 d . . .
I4 I 0.44274(6) 0.17024(9) 0.08017(4) 0.1137(6) Uani 1 1 d . . .
I5 I 0.30375(4) 0.16471(7) -0.18945(3) 0.0701(4) Uani 1 1 d . . .
I6 I 0.16422(4) 0.30922(9) -0.16952(2) 0.0734(4) Uani 1 1 d . . .
C1 C 0.0802(5) 0.4132(11) 0.0929(3) 0.054(3) Uani 1 1 d . . .
H1A H 0.0796 0.4063 0.0718 0.065 Uiso 1 1 calc R . .
C2 C 0.1249(4) 0.4222(8) 0.1075(3) 0.047(3) Uani 1 1 d . . .
H2A H 0.1546 0.4125 0.0967 0.057 Uiso 1 1 calc R . .
C3 C 0.1268(4) 0.4449(8) 0.1372(3) 0.044(3) Uani 1 1 d . . .
C4 C 0.0831(5) 0.4526(9) 0.1522(3) 0.047(3) Uani 1 1 d . . .
H4A H 0.0826 0.4690 0.1728 0.057 Uiso 1 1 calc R . .
C5 C 0.0403(5) 0.4363(8) 0.1372(3) 0.052(3) Uani 1 1 d . . .
H5A H 0.0105 0.4411 0.1481 0.062 Uiso 1 1 calc R . .
C6 C 0.3914(4) 0.4256(9) 0.1324(2) 0.043(3) Uani 1 1 d . . .
H6A H 0.4221 0.4312 0.1422 0.051 Uiso 1 1 calc R . .
C7 C 0.3493(4) 0.4471(8) 0.1482(3) 0.041(3) Uani 1 1 d . . .
H7A H 0.3514 0.4676 0.1684 0.050 Uiso 1 1 calc R . .
C8 C 0.3038(4) 0.4384(8) 0.1343(2) 0.036(2) Uani 1 1 d . . .
C9 C 0.3032(4) 0.4071(10) 0.1041(2) 0.044(3) Uani 1 1 d . . .
H9A H 0.2734 0.3967 0.0935 0.053 Uiso 1 1 calc R . .
C10 C 0.3494(5) 0.3925(9) 0.0910(3) 0.046(3) Uani 1 1 d . . .
H10A H 0.3503 0.3772 0.0704 0.055 Uiso 1 1 calc R . .
C11 C 0.1891(5) 0.5894(9) 0.2693(3) 0.049(3) Uani 1 1 d . . .
H11A H 0.1613 0.6108 0.2803 0.058 Uiso 1 1 calc R . .
C12 C 0.1815(5) 0.5517(9) 0.2406(3) 0.046(3) Uani 1 1 d . . .
H12A H 0.1495 0.5473 0.2323 0.055 Uiso 1 1 calc R . .
C13 C 0.2228(5) 0.5208(8) 0.2246(2) 0.043(3) Uani 1 1 d . . .
C14 C 0.2681(4) 0.5291(8) 0.2390(3) 0.041(3) Uani 1 1 d . . .
H14A H 0.2970 0.5094 0.2288 0.049 Uiso 1 1 calc R . .
C15 C 0.2718(5) 0.5641(8) 0.2667(3) 0.044(3) Uani 1 1 d . . .
H15A H 0.3034 0.5652 0.2757 0.053 Uiso 1 1 calc R . .
C16 C 0.1740(4) 0.4561(7) 0.1521(3) 0.038(3) Uani 1 1 d . . .
C17 C 0.2561(4) 0.4554(7) 0.1502(2) 0.035(2) Uani 1 1 d . . .
C18 C 0.2190(5) 0.4933(8) 0.1934(3) 0.041(3) Uani 1 1 d . . .
C19 C 0.4300(6) 0.3658(9) 0.0215(3) 0.061(4) Uani 1 1 d . . .
H19A H 0.4278 0.2974 0.0233 0.074 Uiso 1 1 calc R . .
C20 C 0.4134(6) 0.4072(9) -0.0056(3) 0.059(4) Uani 1 1 d . . .
H20A H 0.3987 0.3697 -0.0209 0.070 Uiso 1 1 calc R . .
C21 C 0.4203(4) 0.5063(9) -0.0082(3) 0.045(3) Uani 1 1 d . . .
C22 C 0.4413(5) 0.5597(9) 0.0142(2) 0.046(3) Uani 1 1 d . . .
H22A H 0.4461 0.6275 0.0120 0.055 Uiso 1 1 calc R . .
C23 C 0.4559(5) 0.5096(9) 0.0412(3) 0.052(3) Uani 1 1 d . . .
H23A H 0.4712 0.5445 0.0570 0.063 Uiso 1 1 calc R . .
C24 C 0.2902(6) 0.4940(10) -0.1484(3) 0.068(4) Uani 1 1 d . . .
H24A H 0.2741 0.5264 -0.1643 0.081 Uiso 1 1 calc R . .
C25 C 0.3132(7) 0.5500(9) -0.1255(3) 0.073(4) Uani 1 1 d U . .
H25A H 0.3126 0.6188 -0.1267 0.088 Uiso 1 1 calc R . .
C26 C 0.3359(5) 0.5064(9) -0.1019(3) 0.053(3) Uani 1 1 d . . .
C27 C 0.3334(7) 0.4070(9) -0.1021(4) 0.076(5) Uani 1 1 d . . .
H27A H 0.3458 0.3725 -0.0854 0.091 Uiso 1 1 calc R . .
C28 C 0.3137(6) 0.3556(9) -0.1254(4) 0.075(5) Uani 1 1 d . . .
H28A H 0.3162 0.2869 -0.1254 0.090 Uiso 1 1 calc R . .
C29 C 0.4491(5) 0.9478(11) -0.0497(3) 0.064(4) Uani 1 1 d . . .
H29A H 0.4677 0.9818 -0.0351 0.076 Uiso 1 1 calc R . .
C30 C 0.4320(6) 0.8563(9) -0.0437(3) 0.057(4) Uani 1 1 d . . .
H30A H 0.4355 0.8306 -0.0241 0.068 Uiso 1 1 calc R . .
C31 C 0.4089(5) 0.7991(9) -0.0662(3) 0.051(3) Uani 1 1 d . . .
C32 C 0.4015(6) 0.8471(10) -0.0938(4) 0.067(4) Uani 1 1 d . . .
H32A H 0.3851 0.8137 -0.1094 0.080 Uiso 1 1 calc R . .
C33 C 0.4170(5) 0.9396(9) -0.0986(3) 0.056(3) Uani 1 1 d . . .
H33A H 0.4119 0.9688 -0.1175 0.067 Uiso 1 1 calc R . .
C34 C 0.4022(5) 0.5599(9) -0.0342(3) 0.052(3) Uani 1 1 d . . .
C35 C 0.3602(5) 0.5598(10) -0.0786(2) 0.051(3) Uani 1 1 d . . .
C36 C 0.3952(5) 0.6961(10) -0.0617(3) 0.060(4) Uani 1 1 d . . .
N1 N 0.0373(4) 0.4139(6) 0.1082(2) 0.045(2) Uani 1 1 d . . .
N2 N 0.3912(3) 0.3986(7) 0.1052(2) 0.038(2) Uani 1 1 d . . .
N3 N 0.2349(4) 0.5970(7) 0.2823(2) 0.044(2) Uani 1 1 d . . .
N4 N 0.2150(3) 0.4425(6) 0.1361(2) 0.040(2) Uani 1 1 d . . .
N5 N 0.2609(3) 0.4784(7) 0.17937(19) 0.035(2) Uani 1 1 d . . .
N6 N 0.1744(3) 0.4840(7) 0.1814(2) 0.039(2) Uani 1 1 d . . .
N7 N 0.4478(3) 0.4128(9) 0.0440(2) 0.049(3) Uani 1 1 d . . .
N8 N 0.2909(4) 0.4006(7) -0.1481(2) 0.050(3) Uani 1 1 d . . .
N9 N 0.4395(4) 0.9903(8) -0.0768(2) 0.049(3) Uani 1 1 d . . .
N10 N 0.3775(4) 0.5061(7) -0.0549(2) 0.050(3) Uani 1 1 d . . .
N11 N 0.3677(4) 0.6547(8) -0.0824(2) 0.049(3) Uani 1 1 d . . .
N12 N 0.4134(5) 0.6547(8) -0.0375(2) 0.058(3) Uani 1 1 d . . .

loop_
_atom_site_aniso_label
_atom_site_aniso_U_11
_atom_site_aniso_U_22
_atom_site_aniso_U_33
_atom_site_aniso_U_23
_atom_site_aniso_U_13
_atom_site_aniso_U_12
C1X 0.111(15) 0.047(11) 0.088(14) 0.023(11) 0.007(12) -0.016(11)
C2X 0.117(16) 0.084(15) 0.118(16) 0.035(13) 0.000(14) -0.015(13)
C3X 0.149(17) 0.130(17) 0.133(17) 0.027(14) 0.003(14) 0.002(14)
C4X 0.134(18) 0.101(17) 0.128(18) 0.027(14) 0.012(15) 0.001(15)
C5X 0.145(18) 0.098(16) 0.149(18) 0.022(14) 0.012(15) 0.001(15)
C6X 0.115(15) 0.072(13) 0.116(15) 0.027(13) 0.007(14) -0.011(13)
C7X 0.124(15) 0.049(12) 0.116(15) 0.022(12) -0.001(13) -0.003(12)
C8X 0.108(15) 0.043(11) 0.104(15) 0.019(11) -0.016(13) 0.006(11)
C9X 0.111(15) 0.051(12) 0.075(13) 0.016(11) 0.000(12) -0.005(12)
C10X 0.122(16) 0.032(10) 0.104(14) 0.019(11) 0.020(13) -0.006(11)
C11X 0.136(17) 0.074(14) 0.113(16) -0.022(13) 0.018(14) 0.001(13)
C12X 0.096(14) 0.055(12) 0.104(14) 0.004(11) 0.003(12) -0.008(11)
C13X 0.117(15) 0.065(12) 0.082(13) 0.016(11) 0.008(12) -0.005(12)
C14X 0.124(17) 0.115(17) 0.112(16) 0.000(14) 0.010(14) 0.001(14)
C15X 0.145(17) 0.101(16) 0.107(16) 0.013(14) 0.006(14) 0.019(14)
C16X 0.133(16) 0.057(13) 0.106(15) 0.027(12) 0.017(14) 0.013(13)
C17X 0.125(15) 0.025(10) 0.094(14) 0.026(10) -0.013(13) 0.004(11)
C18X 0.126(15) 0.043(12) 0.117(15) 0.022(12) -0.003(13) -0.006(12)
C19X 0.189(16) 0.17(2) 0.18(2) 0.039(16) -0.010(15) 0.001(16)
C20X 0.187(16) 0.19(2) 0.20(2) 0.014(16) -0.004(13) 0.001(16)
C21X 0.192(17) 0.19(2) 0.21(2) 0.009(17) -0.004(13) 0.020(16)
C22X 0.188(17) 0.20(3) 0.21(3) -0.011(18) 0.003(16) 0.016(18)
C1Y 0.14(2) 0.12(2) 0.14(2) 0.001(15) 0.008(15) 0.004(15)
C2Y 0.18(2) 0.17(2) 0.18(2) 0.001(17) 0.013(17) -0.001(17)
C3Y 0.20(2) 0.20(2) 0.20(2) -0.005(16) 0.000(16) 0.009(16)
C4Y 0.18(2) 0.18(2) 0.17(2) 0.008(17) 0.002(17) 0.012(17)
C5Y 0.13(2) 0.10(2) 0.11(2) 0.024(15) 0.018(16) 0.001(16)
C6Y 0.115(17) 0.075(16) 0.090(16) 0.008(14) 0.015(14) 0.008(14)
C7Y 0.110(17) 0.078(16) 0.098(17) 0.009(14) 0.001(14) 0.002(14)
C8Y 0.108(18) 0.087(17) 0.094(17) -0.002(14) 0.006(15) -0.004(14)
C9Y 0.13(2) 0.13(2) 0.14(2) 0.007(16) 0.005(16) -0.011(16)
C10Y 0.14(2) 0.13(2) 0.14(2) 0.001(16) 0.008(16) 0.001(16)
C11Y 0.16(2) 0.14(2) 0.16(2) 0.010(16) -0.001(16) 0.002(16)
C12Y 0.16(2) 0.13(2) 0.15(2) 0.010(15) -0.001(15) 0.000(15)
C13Y 0.19(2) 0.18(2) 0.18(2) -0.003(16) -0.009(16) -0.001(16)
C14Y 0.21(3) 0.21(3) 0.20(3) -0.002(17) -0.001(17) -0.004(17)
C15Y 0.22(3) 0.22(3) 0.21(3) -0.002(17) -0.005(17) -0.002(17)
C16Y 0.20(3) 0.19(3) 0.19(3) 0.003(17) 0.004(17) 0.002(17)
C17Y 0.16(2) 0.15(2) 0.15(2) 0.005(16) 0.001(16) -0.010(16)
C18Y 0.15(2) 0.14(2) 0.15(2) -0.001(15) 0.010(15) 0.000(16)
C19Y 0.24(3) 0.23(3) 0.23(2) -0.008(17) -0.001(15) -0.004(17)
C20Y 0.23(2) 0.23(3) 0.24(2) -0.002(17) 0.008(15) -0.003(17)
C21Y 0.22(3) 0.22(3) 0.23(3) 0.013(18) -0.002(13) 0.008(18)
C22Y 0.23(2) 0.20(3) 0.22(3) 0.009(19) 0.002(17) -0.005(19)
C1A 0.129(14) 0.163(15) 0.120(13) 0.040(12) 0.025(12) -0.004(12)
C2A 0.123(13) 0.153(13) 0.131(13) 0.041(12) 0.020(12) 0.006(12)
C3A 0.112(13) 0.172(15) 0.118(13) -0.010(12) 0.021(12) 0.004(13)
C4A 0.135(14) 0.162(14) 0.107(12) 0.042(12) 0.042(12) 0.010(12)
C5A 0.161(17) 0.168(17) 0.134(15) 0.014(14) -0.024(14) 0.025(14)
C6A 0.128(15) 0.163(17) 0.164(17) 0.056(14) -0.008(14) -0.024(13)
N1A 0.116(11) 0.155(13) 0.130(12) -0.013(11) 0.022(10) 0.028(11)
O1A 0.102(10) 0.188(14) 0.146(12) -0.024(11) 0.057(9) -0.014(10)
O2A 0.203(15) 0.268(18) 0.141(13) 0.009(13) 0.060(12) 0.030(14)
O3A 0.123(11) 0.139(11) 0.169(13) 0.012(10) 0.013(10) -0.015(10)
Zn1 0.0425(8) 0.0382(8) 0.0769(11) -0.0098(7) 0.0057(7) 0.0010(6)
Zn2 0.0485(9) 0.0555(10) 0.0592(9) 0.0065(7) 0.0056(7) 0.0139(7)
Zn3 0.0654(10) 0.0345(7) 0.0400(7) -0.0061(6) -0.0072(7) -0.0040(7)
I1 0.0694(7) 0.0581(6) 0.0916(8) -0.0402(5) -0.0053(5) 0.0097(5)
I2 0.0909(10) 0.0828(9) 0.1573(14) 0.0063(9) 0.0476(9) -0.0262(7)
I3 0.0539(7) 0.1437(13) 0.0859(8) -0.0009(8) -0.0023(5) 0.0083(7)
I4 0.1256(12) 0.0568(7) 0.1586(14) 0.0215(8) 0.0392(10) 0.0311(7)
I5 0.0899(8) 0.0381(5) 0.0823(7) -0.0173(4) -0.0117(6) 0.0055(5)
I6 0.0729(7) 0.0870(8) 0.0602(6) 0.0203(5) 0.0069(5) -0.0039(6)
C1 0.044(7) 0.075(9) 0.043(7) -0.001(6) -0.002(6) 0.012(7)
C2 0.043(7) 0.037(7) 0.062(8) -0.018(6) 0.019(6) 0.009(5)
C3 0.039(7) 0.029(6) 0.066(8) 0.001(5) 0.004(6) 0.010(5)
C4 0.059(8) 0.039(7) 0.044(7) 0.003(5) 0.010(6) 0.005(6)
C5 0.062(8) 0.022(6) 0.072(9) 0.004(6) 0.015(7) 0.003(5)
C6 0.043(7) 0.049(7) 0.036(7) 0.005(5) 0.001(5) -0.006(6)
C7 0.035(6) 0.028(6) 0.061(8) -0.002(5) -0.003(5) 0.002(5)
C8 0.041(6) 0.036(6) 0.031(6) 0.001(5) -0.007(5) 0.001(5)
C9 0.042(7) 0.069(9) 0.022(5) -0.004(5) -0.005(5) 0.009(6)
C10 0.048(7) 0.051(7) 0.039(6) -0.005(5) 0.010(6) 0.008(6)
C11 0.070(9) 0.036(6) 0.040(7) 0.008(5) 0.020(6) 0.008(6)
C12 0.059(8) 0.038(7) 0.039(6) -0.001(5) 0.008(6) -0.009(6)
C13 0.061(8) 0.039(6) 0.027(6) 0.016(5) 0.001(5) 0.002(6)
C14 0.043(7) 0.026(5) 0.054(7) 0.016(5) 0.000(6) -0.004(5)
C15 0.049(7) 0.042(7) 0.041(7) 0.006(5) 0.000(6) 0.007(6)
C16 0.047(7) 0.015(5) 0.053(7) 0.009(5) 0.009(6) 0.002(5)
C17 0.053(7) 0.023(5) 0.029(5) -0.004(4) 0.003(5) 0.000(5)
C18 0.055(8) 0.028(6) 0.039(6) -0.003(5) 0.004(6) -0.002(5)
C19 0.088(11) 0.029(6) 0.067(9) -0.003(6) 0.009(8) 0.005(7)
C20 0.084(10) 0.037(7) 0.055(8) -0.007(6) 0.004(7) 0.016(7)
C21 0.049(7) 0.051(7) 0.035(6) -0.006(5) 0.004(5) -0.007(6)
C22 0.068(8) 0.035(6) 0.035(6) -0.011(5) 0.001(6) -0.011(6)
C23 0.064(8) 0.042(7) 0.051(8) -0.017(6) 0.020(6) -0.005(6)
C24 0.113(13) 0.052(9) 0.037(7) -0.004(6) -0.018(7) 0.014(8)
C25 0.136(12) 0.016(6) 0.067(8) -0.022(6) -0.025(8) -0.005(7)
C26 0.074(9) 0.044(7) 0.041(7) -0.001(6) 0.014(6) -0.011(6)
C27 0.130(15) 0.022(6) 0.075(10) -0.011(6) -0.050(10) 0.014(8)
C28 0.107(13) 0.026(7) 0.093(11) 0.002(7) -0.061(10) -0.007(7)
C29 0.070(10) 0.060(9) 0.061(9) -0.018(7) -0.011(7) -0.021(7)
C30 0.089(11) 0.033(7) 0.048(7) 0.000(6) -0.008(7) -0.011(7)
C31 0.051(8) 0.046(7) 0.055(8) -0.015(6) 0.013(6) -0.002(6)
C32 0.085(11) 0.042(8) 0.073(10) -0.016(7) -0.013(8) -0.018(7)
C33 0.056(8) 0.041(7) 0.071(9) 0.008(6) -0.001(7) -0.006(6)
C34 0.049(7) 0.044(7) 0.065(8) -0.005(6) -0.001(6) 0.005(6)
C35 0.077(9) 0.057(8) 0.019(5) -0.011(5) -0.004(6) -0.014(7)
C36 0.058(9) 0.055(8) 0.066(9) -0.016(7) 0.028(7) -0.005(7)
N1 0.042(6) 0.022(5) 0.072(7) -0.016(5) 0.013(5) 0.001(4)
N2 0.037(5) 0.038(5) 0.040(5) 0.010(4) 0.004(4) -0.002(4)
N3 0.054(6) 0.051(6) 0.027(5) 0.010(4) 0.000(5) 0.001(5)
N4 0.047(6) 0.029(5) 0.044(5) 0.007(4) -0.005(5) -0.001(4)
N5 0.039(5) 0.036(5) 0.031(5) 0.004(4) 0.002(4) 0.003(4)
N6 0.044(6) 0.031(5) 0.043(5) -0.002(4) 0.001(4) -0.005(4)
N7 0.034(5) 0.077(8) 0.036(5) -0.010(5) 0.009(4) 0.016(5)
N8 0.082(8) 0.033(5) 0.035(5) 0.004(4) -0.013(5) 0.003(5)
N9 0.043(6) 0.044(6) 0.059(7) -0.015(5) -0.006(5) 0.006(5)
N10 0.070(7) 0.041(6) 0.038(6) -0.007(4) 0.006(5) -0.007(5)
N11 0.061(7) 0.048(6) 0.039(5) -0.016(5) -0.007(5) -0.012(5)
N12 0.094(9) 0.048(7) 0.032(6) -0.008(5) -0.014(5) -0.003(6)

loop_
_atom_type_symbol
_atom_type_description
_atom_type_scat_dispersion_real
_atom_type_scat_dispersion_imag
_atom_type_scat_source
C C 0.0033 0.0016 'International Tables Vol C Tables 4.2.6.8 and 6.1.1.4'
H H 0.0000 0.0000 'International Tables Vol C Tables 4.2.6.8 and 6.1.1.4'
N N 0.0061 0.0033 'International Tables Vol C Tables 4.2.6.8 and 6.1.1.4'
O O 0.0106 0.0060 'International Tables Vol C Tables 4.2.6.8 and 6.1.1.4'
Zn Zn 0.2839 1.4301 'International Tables Vol C Tables 4.2.6.8 and 6.1.1.4'
I I -0.4742 1.8119 'International Tables Vol C Tables 4.2.6.8 and 6.1.1.4'

loop_
_geom_angle_atom_site_label_1
_geom_angle_atom_site_label_2
_geom_angle_atom_site_label_3
_geom_angle
_geom_angle_site_symmetry_1
_geom_angle_site_symmetry_3
C18X C1X C2X 115(2) . .
C18X C1X C6X 123.4(18) . .
C2X C1X C6X 121.7(17) . .
C1X C2X C3X 123(2) . .
C1X C2X H2XA 118.7 . .
C3X C2X H2XA 118.7 . .
C2X C3X C4X 117.5(17) . .
C2X C3X C19X 120(2) . .
C4X C3X C19X 122(2) . .
C5X C4X C3X 121(2) . .
C5X C4X H4XA 119.7 . .
C3X C4X H4XA 119.7 . .
C4X C5X C6X 120(2) . .
C4X C5X H5XA 119.8 . .
C6X C5X H5XA 119.8 . .
C1X C6X C7X 118.5(18) . .
C1X C6X C5X 116.9(17) . .
C7X C6X C5X 125(2) . .
C8X C7X C12X 117.3(17) . .
C8X C7X C6X 123(2) . .
C12X C7X C6X 120.0(17) . .
C9X C8X C7X 123.1(19) . .
C9X C8X H8XA 118.4 . .
C7X C8X H8XA 118.4 . .
C8X C9X C10X 120.7(18) . .
C8X C9X H9XA 119.7 . .
C10X C9X H9XA 119.7 . .
C9X C10X C11X 117.4(18) . .
C9X C10X H10B 121.3 . .
C11X C10X H10B 121.3 . .
C12X C11X C10X 122.3(19) . .
C12X C11X H11B 118.8 . .
C10X C11X H11B 118.8 . .
C11X C12X C7X 119.2(16) . .
C11X C12X C13X 124(2) . .
C7X C12X C13X 116.8(16) . .
C18X C13X C14X 120.7(17) . .
C18X C13X C12X 120.9(17) . .
C14X C13X C12X 118(2) . .
C15X C14X C13X 119.9(19) . .
C15X C14X H14B 120.0 . .
C13X C14X H14B 120.0 . .
C14X C15X C16X 118.4(19) . .
C14X C15X H15B 120.8 . .
C16X C15X H15B 120.8 . .
C17X C16X C15X 124.4(19) . .
C17X C16X H16A 117.8 . .
C15X C16X H16A 117.8 . .
C16X C17X C18X 116.0(18) . .
C16X C17X H17A 122.0 . .
C18X C17X H17A 122.0 . .
C1X C18X C13X 120.2(18) . .
C1X C18X C17X 120(2) . .
C13X C18X C17X 119.9(16) . .
C20X C19X C3X 136(3) . .
C20X C19X H19B 112.2 . .
C3X C19X H19B 112.2 . .
C19X C20X C21X 124(4) . .
C19X C20X H20B 117.8 . .
C21X C20X H20B 117.8 . .
C22X C21X C20X 116(3) . .
C22X C21X H21A 121.9 . .
C20X C21X H21A 121.9 . .
C21X C22X H22B 120.0 . .
C21X C22X H22C 120.0 . .
H22B C22X H22C 120.0 . .
C18Y C1Y C6Y 116(2) . .
C18Y C1Y C2Y 127(3) . .
C6Y C1Y C2Y 117(2) . .
C3Y C2Y C1Y 123(2) . .
C3Y C2Y H2YA 118.4 . .
C1Y C2Y H2YA 118.4 . .
C2Y C3Y C4Y 117.3(18) . .
C2Y C3Y C19Y 128(2) . .
C4Y C3Y C19Y 115(2) . .
C5Y C4Y C3Y 119(2) . .
C5Y C4Y H4YA 120.6 . .
C3Y C4Y H4YA 120.6 . .
C6Y C5Y C4Y 123(2) . .
C6Y C5Y H5YA 118.3 . .
C4Y C5Y H5YA 118.3 . .
C5Y C6Y C7Y 118(3) . .
C5Y C6Y C1Y 119.6(19) . .
C7Y C6Y C1Y 122(2) . .
C12Y C7Y C6Y 119(2) . .
C12Y C7Y C8Y 120.2(19) . .
C6Y C7Y C8Y 120(3) . .
C9Y C8Y C7Y 117(2) . .
C9Y C8Y H8YA 121.4 . .
C7Y C8Y H8YA 121.4 . .
C10Y C9Y C8Y 121(2) . .
C10Y C9Y H9YA 119.5 . .
C8Y C9Y H9YA 119.5 . .
C9Y C10Y C11Y 121(2) . .
C9Y C10Y H10C 119.6 . .
C11Y C10Y H10C 119.6 . .
C12Y C11Y C10Y 118(2) . .
C12Y C11Y H11C 120.9 . .
C10Y C11Y H11C 120.9 . .
C7Y C12Y C11Y 122(2) . .
C7Y C12Y C13Y 119(2) . .
C11Y C12Y C13Y 119(3) . .
C18Y C13Y C14Y 123(2) . .
C18Y C13Y C12Y 121(2) . .
C14Y C13Y C12Y 116(3) . .
C13Y C14Y C15Y 119(2) . .
C13Y C14Y H14C 120.7 . .
C15Y C14Y H14C 120.7 . .
C16Y C15Y C14Y 119(2) . .
C16Y C15Y H15C 120.6 . .
C14Y C15Y H15C 120.6 . .
C15Y C16Y C17Y 122(2) . .
C15Y C16Y H16B 118.9 . .
C17Y C16Y H16B 118.9 . .
C16Y C17Y C18Y 119(2) . .
C16Y C17Y H17B 120.7 . .
C18Y C17Y H17B 120.7 . .
C13Y C18Y C1Y 122(2) . .
C13Y C18Y C17Y 119(2) . .
C1Y C18Y C17Y 119(3) . .
C20Y C19Y C3Y 142(4) . .
C20Y C19Y H19C 108.8 . .
C3Y C19Y H19C 108.8 . .
C19Y C20Y C21Y 140(4) . .
C19Y C20Y H20C 110.2 . .
C21Y C20Y H20C 110.2 . .
C22Y C21Y C20Y 127(4) . .
C22Y C21Y H21B 116.6 . .
C20Y C21Y H21B 116.6 . .
C21Y C22Y H22D 120.0 . .
C21Y C22Y H22E 120.0 . .
H22D C22Y H22E 120.0 . .
C2A C1A C3A 107(3) . .
C2A C1A H1AA 126.5 . .
C3A C1A H1AA 126.5 . .
O3A C2A C1A 131(3) . .
O3A C2A C4A 118(2) . .
C1A C2A C4A 110(2) . .
O1A C3A C1A 129(3) . .
O1A C3A N1A 122(3) . .
C1A C3A N1A 109(2) . .
O2A C4A N1A 130(3) . .
O2A C4A C2A 120(3) . .
N1A C4A C2A 108(2) . .
N1A C5A H5AA 109.5 . .
N1A C5A H5AB 109.5 . .
H5AA C5A H5AB 109.5 . .
N1A C5A H5AC 109.5 . .
H5AA C5A H5AC 109.5 . .
H5AB C5A H5AC 109.5 . .
O3A C6A H6AA 109.5 . .
O3A C6A H6AB 109.5 . .
H6AA C6A H6AB 109.5 . .
O3A C6A H6AC 109.5 . .
H6AA C6A H6AC 109.5 . .
H6AB C6A H6AC 109.5 . .
C5A N1A C4A 129(2) . .
C5A N1A C3A 125(2) . .
C4A N1A C3A 105(2) . .
C2A O3A C6A 116(2) . .
N9 Zn1 N1 106.1(4) 4_465 .
N9 Zn1 I2 108.4(3) 4_465 .
N1 Zn1 I2 104.0(3) . .
N9 Zn1 I1 106.3(3) 4_465 .
N1 Zn1 I1 107.9(3) . .
I2 Zn1 I1 123.07(7) . .
N7 Zn2 N2 99.5(4) . .
N7 Zn2 I3 109.9(3) . .
N2 Zn2 I3 104.8(3) . .
N7 Zn2 I4 107.3(3) . .
N2 Zn2 I4 102.6(3) . .
I3 Zn2 I4 128.57(8) . .
N3 Zn3 N8 102.9(4) 2_564 .
N3 Zn3 I5 106.2(3) 2_564 .
N8 Zn3 I5 109.3(3) . .
N3 Zn3 I6 108.0(3) 2_564 .
N8 Zn3 I6 110.6(3) . .
I5 Zn3 I6 118.65(7) . .
N1 C1 C2 121.1(12) . .
N1 C1 H1A 119.5 . .
C2 C1 H1A 119.5 . .
C3 C2 C1 120.7(11) . .
C3 C2 H2A 119.7 . .
C1 C2 H2A 119.7 . .
C2 C3 C4 117.7(12) . .
C2 C3 C16 120.1(11) . .
C4 C3 C16 122.2(12) . .
C5 C4 C3 119.0(12) . .
C5 C4 H4A 120.5 . .
C3 C4 H4A 120.5 . .
N1 C5 C4 124.7(12) . .
N1 C5 H5A 117.6 . .
C4 C5 H5A 117.6 . .
N2 C6 C7 123.4(11) . .
N2 C6 H6A 118.3 . .
C7 C6 H6A 118.3 . .
C6 C7 C8 119.4(11) . .
C6 C7 H7A 120.3 . .
C8 C7 H7A 120.3 . .
C7 C8 C9 117.6(11) . .
C7 C8 C17 123.1(10) . .
C9 C8 C17 119.2(10) . .
C10 C9 C8 115.5(11) . .
C10 C9 H9A 122.3 . .
C8 C9 H9A 122.3 . .
N2 C10 C9 124.7(11) . .
N2 C10 H10A 117.6 . .
C9 C10 H10A 117.6 . .
N3 C11 C12 123.2(11) . .
N3 C11 H11A 118.4 . .
C12 C11 H11A 118.4 . .
C13 C12 C11 117.8(12) . .
C13 C12 H12A 121.1 . .
C11 C12 H12A 121.1 . .
C14 C13 C12 116.5(11) . .
C14 C13 C18 122.0(11) . .
C12 C13 C18 121.0(11) . .
C15 C14 C13 121.7(12) . .
C15 C14 H14A 119.1 . .
C13 C14 H14A 119.1 . .
N3 C15 C14 124.4(12) . .
N3 C15 H15A 117.8 . .
C14 C15 H15A 117.8 . .
N4 C16 N6 123.1(11) . .
N4 C16 C3 118.5(11) . .
N6 C16 C3 118.4(10) . .
N4 C17 N5 125.9(10) . .
N4 C17 C8 119.7(9) . .
N5 C17 C8 114.2(10) . .
N5 C18 N6 125.6(10) . .
N5 C18 C13 115.9(11) . .
N6 C18 C13 118.5(11) . .
N7 C19 C20 125.9(12) . .
N7 C19 H19A 117.1 . .
C20 C19 H19A 117.1 . .
C21 C20 C19 115.2(13) . .
C21 C20 H20A 122.4 . .
C19 C20 H20A 122.4 . .
C22 C21 C20 121.8(12) . .
C22 C21 C34 116.9(11) . .
C20 C21 C34 121.2(12) . .
C21 C22 C23 118.0(11) . .
C21 C22 H22A 121.0 . .
C23 C22 H22A 121.0 . .
N7 C23 C22 119.9(11) . .
N7 C23 H23A 120.0 . .
C22 C23 H23A 120.0 . .
N8 C24 C25 121.6(13) . .
N8 C24 H24A 119.2 . .
C25 C24 H24A 119.2 . .
C26 C25 C24 121.1(12) . .
C26 C25 H25A 119.4 . .
C24 C25 H25A 119.4 . .
C25 C26 C27 114.5(12) . .
C25 C26 C35 123.1(12) . .
C27 C26 C35 122.5(13) . .
C28 C27 C26 122.7(13) . .
C28 C27 H27A 118.6 . .
C26 C27 H27A 118.6 . .
N8 C28 C27 121.2(12) . .
N8 C28 H28A 119.4 . .
C27 C28 H28A 119.4 . .
N9 C29 C30 120.1(12) . .
N9 C29 H29A 120.0 . .
C30 C29 H29A 120.0 . .
C29 C30 C31 121.3(13) . .
C29 C30 H30A 119.4 . .
C31 C30 H30A 119.3 . .
C32 C31 C30 114.9(12) . .
C32 C31 C36 121.9(12) . .
C30 C31 C36 123.1(13) . .
C33 C32 C31 122.0(13) . .
C33 C32 H32A 119.0 . .
C31 C32 H32A 119.0 . .
N9 C33 C32 120.9(14) . .
N9 C33 H33A 119.6 . .
C32 C33 H33A 119.6 . .
N12 C34 N10 124.3(12) . .
N12 C34 C21 119.8(12) . .
N10 C34 C21 115.7(11) . .
N11 C35 N10 125.0(11) . .
N11 C35 C26 118.6(11) . .
N10 C35 C26 116.3(11) . .
N11 C36 N12 126.9(13) . .
N11 C36 C31 117.5(14) . .
N12 C36 C31 115.5(13) . .
C5 N1 C1 116.3(11) . .
C5 N1 Zn1 123.5(9) . .
C1 N1 Zn1 120.2(9) . .
C6 N2 C10 119.2(10) . .
C6 N2 Zn2 119.3(8) . .
C10 N2 Zn2 121.2(8) . .
C15 N3 C11 116.4(10) . .
C15 N3 Zn3 122.6(9) . 2_565
C11 N3 Zn3 119.9(8) . 2_565
C17 N4 C16 116.1(10) . .
C18 N5 C17 114.4(10) . .
C18 N6 C16 114.8(10) . .
C19 N7 C23 118.9(12) . .
C19 N7 Zn2 123.1(10) . .
C23 N7 Zn2 117.6(9) . .
C24 N8 C28 118.6(11) . .
C24 N8 Zn3 121.4(9) . .
C28 N8 Zn3 120.0(8) . .
C33 N9 C29 120.4(11) . .
C33 N9 Zn1 119.3(9) . 4_565
C29 N9 Zn1 119.1(8) . 4_565
C34 N10 C35 113.6(10) . .
C36 N11 C35 114.9(12) . .
C36 N12 C34 115.0(11) . .

loop_
_geom_bond_atom_site_label_1
_geom_bond_atom_site_label_2
_geom_bond_distance
_geom_bond_site_symmetry_2
C1X C18X 1.35(2) .
C1X C2X 1.37(2) .
C1X C6X 1.38(3) .
C2X C3X 1.38(2) .
C2X H2XA 0.9500 .
C3X C4X 1.41(2) .
C3X C19X 1.46(2) .
C4X C5X 1.39(2) .
C4X H4XA 0.9500 .
C5X C6X 1.44(2) .
C5X H5XA 0.9500 .
C6X C7X 1.43(2) .
C7X C8X 1.40(2) .
C7X C12X 1.43(3) .
C8X C9X 1.39(2) .
C8X H8XA 0.9500 .
C9X C10X 1.39(2) .
C9X H9XA 0.9500 .
C10X C11X 1.42(2) .
C10X H10B 0.9500 .
C11X C12X 1.41(2) .
C11X H11B 0.9500 .
C12X C13X 1.46(2) .
C13X C18X 1.37(3) .
C13X C14X 1.43(2) .
C14X C15X 1.38(2) .
C14X H14B 0.9500 .
C15X C16X 1.40(2) .
C15X H15B 0.9500 .
C16X C17X 1.37(2) .
C16X H16A 0.9500 .
C17X C18X 1.48(2) .
C17X H17A 0.9500 .
C19X C20X 1.29(3) .
C19X H19B 0.9500 .
C20X C21X 1.48(3) .
C20X H20B 0.9500 .
C21X C22X 1.34(3) .
C21X H21A 0.9500 .
C22X H22B 0.9500 .
C22X H22C 0.9500 .
C1Y C18Y 1.42(2) .
C1Y C6Y 1.42(3) .
C1Y C2Y 1.43(2) .
C2Y C3Y 1.38(2) .
C2Y H2YA 0.9500 .
C3Y C4Y 1.45(2) .
C3Y C19Y 1.46(2) .
C4Y C5Y 1.38(2) .
C4Y H4YA 0.9500 .
C5Y C6Y 1.37(2) .
C5Y H5YA 0.9500 .
C6Y C7Y 1.40(2) .
C7Y C12Y 1.39(3) .
C7Y C8Y 1.42(2) .
C8Y C9Y 1.41(2) .
C8Y H8YA 0.9500 .
C9Y C10Y 1.39(2) .
C9Y H9YA 0.9500 .
C10Y C11Y 1.39(3) .
C10Y H10C 0.9500 .
C11Y C12Y 1.39(3) .
C11Y H11C 0.9500 .
C12Y C13Y 1.41(2) .
C13Y C18Y 1.36(3) .
C13Y C14Y 1.40(3) .
C14Y C15Y 1.41(3) .
C14Y H14C 0.9500 .
C15Y C16Y 1.39(3) .
C15Y H15C 0.9500 .
C16Y C17Y 1.39(3) .
C16Y H16B 0.9500 .
C17Y C18Y 1.43(3) .
C17Y H17B 0.9500 .
C19Y C20Y 1.26(3) .
C19Y H19C 0.9500 .
C20Y C21Y 1.41(3) .
C20Y H20C 0.9500 .
C21Y C22Y 1.33(3) .
C21Y H21B 0.9500 .
C22Y H22D 0.9500 .
C22Y H22E 0.9500 .
C1A C2A 1.38(3) .
C1A C3A 1.42(3) .
C1A H1AA 0.9500 .
C2A O3A 1.33(3) .
C2A C4A 1.50(3) .
C3A O1A 1.12(3) .
C3A N1A 1.53(3) .
C4A O2A 1.16(3) .
C4A N1A 1.39(3) .
C5A N1A 1.39(3) .
C5A H5AA 0.9800 .
C5A H5AB 0.9800 .
C5A H5AC 0.9800 .
C6A O3A 1.47(3) .
C6A H6AA 0.9800 .
C6A H6AB 0.9800 .
C6A H6AC 0.9800 .
Zn1 N9 2.055(11) 4_465
Zn1 N1 2.065(10) .
Zn1 I2 2.518(2) .
Zn1 I1 2.5673(19) .
Zn2 N7 2.055(10) .
Zn2 N2 2.080(9) .
Zn2 I3 2.542(2) .
Zn2 I4 2.553(2) .
Zn3 N3 2.038(10) 2_564
Zn3 N8 2.055(10) .
Zn3 I5 2.5452(18) .
Zn3 I6 2.553(2) .
C1 N1 1.355(16) .
C1 C2 1.391(17) .
C1 H1A 0.9500 .
C2 C3 1.369(18) .
C2 H2A 0.9500 .
C3 C4 1.372(17) .
C3 C16 1.459(17) .
C4 C5 1.365(19) .
C4 H4A 0.9500 .
C5 N1 1.338(17) .
C5 H5A 0.9500 .
C6 N2 1.274(15) .
C6 C7 1.382(17) .
C6 H6A 0.9500 .
C7 C8 1.392(16) .
C7 H7A 0.9500 .
C8 C9 1.422(15) .
C8 C17 1.501(16) .
C9 C10 1.403(16) .
C9 H9A 0.9500 .
C10 N2 1.307(15) .
C10 H10A 0.9500 .
C11 N3 1.382(16) .
C11 C12 1.404(17) .
C11 H11A 0.9500 .
C12 C13 1.402(17) .
C12 H12A 0.9500 .
C13 C14 1.398(17) .
C13 C18 1.453(16) .
C14 C15 1.338(17) .
C14 H14A 0.9500 .
C15 N3 1.307(15) .
C15 H15A 0.9500 .
C16 N4 1.339(14) .
C16 N6 1.372(15) .
C17 N4 1.299(14) .
C17 N5 1.352(14) .
C18 N5 1.319(14) .
C18 N6 1.333(15) .
C19 N7 1.293(17) .
C19 C20 1.42(2) .
C19 H19A 0.9500 .
C20 C21 1.385(18) .
C20 H20A 0.9500 .
C21 C22 1.368(16) .
C21 C34 1.468(18) .
C22 C23 1.452(18) .
C22 H22A 0.9500 .
C23 N7 1.360(17) .
C23 H23A 0.9500 .
C24 N8 1.290(17) .
C24 C25 1.430(19) .
C24 H24A 0.9500 .
C25 C26 1.36(2) .
C25 H25A 0.9500 .
C26 C27 1.373(18) .
C26 C35 1.442(17) .
C27 C28 1.371(19) .
C27 H27A 0.9500 .
C28 N8 1.344(16) .
C28 H28A 0.9500 .
C29 N9 1.373(18) .
C29 C30 1.373(18) .
C29 H29A 0.9500 .
C30 C31 1.427(18) .
C30 H30A 0.9500 .
C31 C32 1.42(2) .
C31 C36 1.483(19) .
C32 C33 1.361(18) .
C32 H32A 0.9500 .
C33 N9 1.349(17) .
C33 H33A 0.9500 .
C34 N12 1.352(17) .
C34 N10 1.365(16) .
C35 N11 1.336(16) .
C35 N10 1.378(16) .
C36 N11 1.323(18) .
C36 N12 1.323(19) .
N3 Zn3 2.038(10) 2_565
N9 Zn1 2.055(11) 4_565

loop_
_platon_squeeze_void_nr
_platon_squeeze_void_average_x
_platon_squeeze_void_average_y
_platon_squeeze_void_average_z
_platon_squeeze_void_volume
_platon_squeeze_void_count_electrons
_platon_squeeze_void_content
1 -0.005 0.311 0.184 9 2 ' '
2 0.005 0.811 0.316 9 2 ' '
3 -0.005 0.189 0.684 8 2 ' '
4 0.005 0.689 0.816 8 2 ' '
5 0.017 0.658 0.325 17 5 ' '
6 0.017 0.842 0.825 18 5 ' '
7 0.250 0.547 -0.017 805 234 ' '
8 0.250 0.953 0.483 805 233 ' '
9 0.053 0.625 0.425 7 1 ' '
10 0.053 0.875 0.925 7 1 ' '
11 0.447 0.125 0.425 7 1 ' '
12 0.447 0.375 0.925 7 1 ' '
13 0.484 0.169 0.324 19 5 ' '
14 0.484 0.331 0.824 19 6 ' '
15 0.496 0.328 0.316 8 2 ' '
16 0.496 0.172 0.816 7 1 ' '
17 0.505 0.811 0.184 9 3 ' '
18 0.505 0.689 0.684 8 2 ' '
19 0.517 0.658 0.175 17 5 ' '
20 0.517 0.842 0.675 18 6 ' '
21 0.750 0.539 0.517 804 237 ' '
22 0.750 0.960 1.017 804 237 ' '
23 0.553 0.625 0.075 7 1 ' '
24 0.553 0.875 0.575 7 1 ' '
25 0.947 0.125 0.075 7 1 ' '
26 0.947 0.375 0.575 7 1 ' '
27 0.983 0.158 0.175 17 5 ' '
28 0.983 0.342 0.675 18 6 ' '
